data_1517151
loop_
_publ_author_name
'Subhi A. Al-Jibori'
'Qusay K.A. Al-Jibori'
'Harry Schmidt'
'Kurt Merzweiler'
'Christoph Wagner'
'Graeme Hogarth'

_publ_section_title
;
 Palladium(II) saccharinate (sac) and thiosaccharinate (tsac) complexes
 with 2-aminopyridine (2-ampy), 2-acetylaminopyridine (2-aampy) and
 2-acetylaminopyrimidine (2-aampym) co-ligands: X-ray crystal structures
 of trans-[Pd(sac)2(ampy)2] and solvatomorphs trans-[Pd(sac)2(2-aampy)2].S
 (S = CHCl3, thf)
;
_journal_name_full
;
Inorganica Chimica Acta
;
_journal_page_first 69
_journal_page_last 74
_journal_volume 402
_journal_year 2013
_chemical_formula_sum 'C32 H32 N6 O9 Pd S2'
_chemical_formula_weight 815.16
_space_group_IT_number 14
_symmetry_cell_setting monoclinic
_symmetry_space_group_name_Hall '-P 2ybc'
_symmetry_space_group_name_H-M 'P 1 21/c 1'
_atom_sites_solution_hydrogens geom
_atom_sites_solution_primary direct
_atom_sites_solution_secondary difmap
_cell_angle_alpha 90.00
_cell_angle_beta 110.826(5)
_cell_angle_gamma 90.00
_cell_formula_units_Z 4
_cell_length_a 11.2764(8)
_cell_length_b 24.9568(18)
_cell_length_c 12.8667(8)
_cell_measurement_temperature 200(2)
_cell_volume 3384.4(4)
_computing_structure_refinement 'SHELXL-97 (Sheldrick, 1997)'
_computing_structure_solution 'SHELXS-97 (Sheldrick, 1990)'
_diffrn_ambient_temperature 200(2)
_diffrn_measured_fraction_theta_full 0.969
_diffrn_measured_fraction_theta_max 0.969
_diffrn_radiation_monochromator graphite
_diffrn_radiation_source 'fine-focus sealed tube'
_diffrn_radiation_type MoK\a
_diffrn_radiation_wavelength 0.71073
_diffrn_reflns_av_R_equivalents 0.0492
_diffrn_reflns_av_sigmaI/netI 0.1261
_diffrn_reflns_limit_h_max 13
_diffrn_reflns_limit_h_min -13
_diffrn_reflns_limit_k_max 30
_diffrn_reflns_limit_k_min -25
_diffrn_reflns_limit_l_max 15
_diffrn_reflns_limit_l_min -15
_diffrn_reflns_number 15132
_diffrn_reflns_theta_full 26.00
_diffrn_reflns_theta_max 26.00
_diffrn_reflns_theta_min 2.63
_exptl_absorpt_coefficient_mu 0.735
_exptl_crystal_density_diffrn 1.600
_exptl_crystal_density_method 'not measured'
_exptl_crystal_F_000 1664
_refine_diff_density_max 0.447
_refine_diff_density_min -0.527
_refine_diff_density_rms 0.060
_refine_ls_extinction_method none
_refine_ls_goodness_of_fit_ref 0.698
_refine_ls_hydrogen_treatment mixed
_refine_ls_matrix_type full
_refine_ls_number_parameters 447
_refine_ls_number_reflns 6436
_refine_ls_number_restraints 6
_refine_ls_restrained_S_all 0.708
_refine_ls_R_factor_all 0.0761
_refine_ls_R_factor_gt 0.0325
_refine_ls_shift/su_max 0.001
_refine_ls_shift/su_mean 0.000
_refine_ls_structure_factor_coef Fsqd
_refine_ls_weighting_details 'calc w=1/[\s^2^(Fo^2^)+(0.0123P)^2^+0.0000P] where P=(Fo^2^+2Fc^2^)/3'
_refine_ls_weighting_scheme calc
_refine_ls_wR_factor_gt 0.0507
_refine_ls_wR_factor_ref 0.0556
_reflns_number_gt 3659
_reflns_number_total 6436
_reflns_threshold_expression >2sigma(I)
_cod_data_source_file ICA-2013-402-69-74-3.cif
_cod_data_source_block z:\i2t0545
_cod_original_sg_symbol_H-M P21/c
_cod_database_code 1517151

loop_
_symmetry_equiv_pos_as_xyz
'x, y, z'
'-x, y+1/2, -z+1/2'
'-x, -y, -z'
'x, -y-1/2, z-1/2'

loop_
_atom_site_label
_atom_site_type_symbol
_atom_site_fract_x
_atom_site_fract_y
_atom_site_fract_z
_atom_site_U_iso_or_equiv
_atom_site_adp_type
_atom_site_occupancy
_atom_site_symmetry_multiplicity
_atom_site_calc_flag
_atom_site_refinement_flags
_atom_site_disorder_assembly
_atom_site_disorder_group
C1 C -0.3895(3) 0.08971(17) 0.5387(3) 0.0319(8) Uani 1 1 d . . .
C2 C -0.3091(4) 0.11968(14) 0.5017(3) 0.0306(9) Uani 1 1 d . . .
C3 C -0.3532(4) 0.14094(16) 0.3962(3) 0.0391(10) Uani 1 1 d . . .
H1 H -0.2990 0.1615 0.3698 0.047 Uiso 1 1 calc R . .
C4 C -0.4783(4) 0.13176(17) 0.3293(3) 0.0492(12) Uani 1 1 d . . .
H2 H -0.5102 0.1467 0.2567 0.059 Uiso 1 1 calc R . .
C5 C -0.5575(4) 0.10109(17) 0.3667(3) 0.0458(11) Uani 1 1 d . . .
H3 H -0.6428 0.0951 0.3193 0.055 Uiso 1 1 calc R . .
C6 C -0.5138(4) 0.07924(16) 0.4722(3) 0.0382(10) Uani 1 1 d . . .
H4 H -0.5671 0.0578 0.4981 0.046 Uiso 1 1 calc R . .
C7 C -0.1793(4) 0.12307(14) 0.5880(3) 0.0325(9) Uani 1 1 d . . .
C8 C 0.3771(4) 0.05490(15) 1.0662(3) 0.0334(9) Uani 1 1 d . . .
C9 C 0.3981(3) 0.08640(17) 0.9862(3) 0.0347(8) Uani 1 1 d . . .
C10 C 0.5215(4) 0.0931(2) 0.9875(3) 0.0453(11) Uani 1 1 d . . .
H5 H 0.5382 0.1145 0.9332 0.054 Uiso 1 1 calc R . .
C11 C 0.6177(4) 0.06771(18) 1.0695(4) 0.0523(12) Uani 1 1 d . . .
H6 H 0.7023 0.0720 1.0719 0.063 Uiso 1 1 calc R . .
C12 C 0.5953(4) 0.03632(18) 1.1484(4) 0.0502(11) Uani 1 1 d . . .
H7 H 0.6645 0.0194 1.2041 0.060 Uiso 1 1 calc R . .
C13 C 0.4723(4) 0.02899(17) 1.1477(3) 0.0448(11) Uani 1 1 d . . .
H8 H 0.4556 0.0071 1.2013 0.054 Uiso 1 1 calc R . .
C14 C 0.2780(4) 0.10689(15) 0.9027(3) 0.0327(9) Uani 1 1 d . . .
C15 C -0.0146(4) 0.20257(15) 0.8878(3) 0.0332(9) Uani 1 1 d . . .
C16 C -0.0550(4) 0.24223(16) 0.9443(3) 0.0446(11) Uani 1 1 d . . .
H9 H -0.0331 0.2788 0.9408 0.054 Uiso 1 1 calc R . .
C17 C -0.1281(4) 0.22663(17) 1.0056(4) 0.0502(13) Uani 1 1 d . . .
H10 H -0.1580 0.2528 1.0439 0.060 Uiso 1 1 calc R . .
C18 C -0.1575(4) 0.17432(17) 1.0114(4) 0.0471(12) Uani 1 1 d . . .
H11 H -0.2053 0.1637 1.0557 0.056 Uiso 1 1 calc R . .
C19 C -0.1174(4) 0.13646(16) 0.9525(3) 0.0410(11) Uani 1 1 d . . .
H12 H -0.1398 0.0999 0.9548 0.049 Uiso 1 1 calc R . .
C20 C 0.0879(5) 0.26263(18) 0.7925(4) 0.0494(12) Uani 1 1 d . . .
C21 C 0.1834(5) 0.26207(19) 0.7357(4) 0.0626(14) Uani 1 1 d . . .
H13 H 0.2084 0.2989 0.7269 0.075 Uiso 1 1 calc R . .
H15 H 0.1459 0.2453 0.6624 0.075 Uiso 1 1 calc R . .
H14 H 0.2583 0.2417 0.7808 0.075 Uiso 1 1 calc R . .
C22 C 0.0841(3) 0.01702(15) 0.6611(3) 0.0319(9) Uani 1 1 d . . .
C23 C 0.1037(4) -0.03217(16) 0.6217(3) 0.0389(10) Uani 1 1 d . . .
H17 H 0.1439 -0.0345 0.5682 0.047 Uiso 1 1 calc R . .
C24 C 0.0649(4) -0.07788(16) 0.6599(3) 0.0435(11) Uani 1 1 d . . .
H18 H 0.0792 -0.1120 0.6339 0.052 Uiso 1 1 calc R . .
C25 C 0.0050(4) -0.07386(15) 0.7365(3) 0.0403(11) Uani 1 1 d . . .
H19 H -0.0231 -0.1049 0.7636 0.048 Uiso 1 1 calc R . .
C26 C -0.0125(4) -0.02406(15) 0.7721(3) 0.0362(10) Uani 1 1 d . . .
H20 H -0.0547 -0.0212 0.8240 0.043 Uiso 1 1 calc R . .
C27 C 0.2187(4) 0.07333(17) 0.5913(4) 0.0517(13) Uani 1 1 d . . .
C28 C 0.2315(5) 0.12935(18) 0.5572(4) 0.0642(16) Uani 1 1 d . . .
H23 H 0.2409 0.1292 0.4844 0.077 Uiso 1 1 calc R . .
H22 H 0.3064 0.1459 0.6122 0.077 Uiso 1 1 calc R . .
H21 H 0.1556 0.1498 0.5526 0.077 Uiso 1 1 calc R . .
O1 O -0.2940(3) 0.01264(11) 0.6854(2) 0.0530(8) Uani 1 1 d . . .
O2 O -0.3566(2) 0.09558(14) 0.7519(2) 0.0546(8) Uani 1 1 d . . .
O3 O -0.0882(2) 0.14528(10) 0.5735(2) 0.0394(7) Uani 1 1 d . . .
O4 O 0.1828(2) 0.08572(13) 1.11978(19) 0.0451(7) Uani 1 1 d . . .
O5 O 0.1619(3) 0.00070(11) 1.0219(2) 0.0451(7) Uani 1 1 d . . .
O6 O 0.2695(3) 0.13750(11) 0.8265(2) 0.0439(7) Uani 1 1 d . . .
O7 O 0.0332(4) 0.30230(13) 0.8027(3) 0.0998(16) Uani 1 1 d . . .
O8 O 0.2904(4) 0.03757(14) 0.5912(4) 0.0971(15) Uani 1 1 d . . .
N1 N -0.1727(3) 0.09788(13) 0.6829(2) 0.0305(7) Uani 1 1 d . . .
N2 N 0.1747(3) 0.08561(14) 0.9217(2) 0.0318(7) Uani 1 1 d . . .
N3 N -0.0460(3) 0.15127(12) 0.8911(2) 0.0299(7) Uani 1 1 d . . .
N4 N 0.0633(3) 0.21355(12) 0.8266(3) 0.0393(9) Uani 1 1 d . . .
H16 H 0.1002 0.1859 0.8083 0.047 Uiso 1 1 calc R . .
N5 N 0.0265(3) 0.02112(12) 0.7377(2) 0.0310(8) Uani 1 1 d . . .
N6 N 0.1191(3) 0.06596(12) 0.6274(2) 0.0353(8) Uani 1 1 d . . .
H24 H 0.0736 0.0943 0.6296 0.042 Uiso 1 1 calc R . .
S1 S -0.30796(10) 0.06941(4) 0.67604(8) 0.0384(3) Uani 1 1 d . . .
S2 S 0.21274(10) 0.05358(4) 1.03983(8) 0.0352(2) Uani 1 1 d . . .
Pd Pd -0.00356(3) 0.089558(12) 0.80867(2) 0.02710(7) Uani 1 1 d . . .
C30 C 0.4205(10) 0.2418(4) 1.0833(8) 0.051(3) Uiso 0.511(11) 1 d PD A 1
H30B H 0.4151 0.2035 1.1010 0.061 Uiso 0.511(11) 1 calc PR A 1
H30A H 0.3340 0.2570 1.0499 0.061 Uiso 0.511(11) 1 calc PR A 1
C31 C 0.5027(14) 0.2736(6) 1.1840(11) 0.085(4) Uiso 0.511(11) 1 d PD A 1
H31B H 0.4913 0.2603 1.2523 0.102 Uiso 0.511(11) 1 calc PR A 1
H31A H 0.4794 0.3120 1.1748 0.102 Uiso 0.511(11) 1 calc PR A 1
O9A O 0.4987(13) 0.2504(5) 1.0101(9) 0.135(5) Uiso 0.511(11) 1 d PD A 1
C29 C 0.6249(15) 0.2557(7) 1.0812(12) 0.100(5) Uiso 0.511(11) 1 d PD A 1
H29B H 0.6707 0.2223 1.0778 0.120 Uiso 0.511(11) 1 calc PR A 1
H29A H 0.6643 0.2851 1.0534 0.120 Uiso 0.511(11) 1 calc PR A 1
C32 C 0.6415(11) 0.2659(5) 1.1919(9) 0.066(4) Uiso 0.511(11) 1 d PD A 1
H32B H 0.6925 0.2987 1.2194 0.079 Uiso 0.511(11) 1 calc PR A 1
H32A H 0.6821 0.2353 1.2405 0.079 Uiso 0.511(11) 1 calc PR A 1
C31A C 0.4370(11) 0.2497(5) 1.1696(9) 0.064(4) Uiso 0.489(11) 1 d PD A 2
H41B H 0.3707 0.2759 1.1691 0.077 Uiso 0.489(11) 1 calc PR A 2
H41A H 0.4218 0.2149 1.1994 0.077 Uiso 0.489(11) 1 calc PR A 2
C32A C 0.5525(14) 0.2679(6) 1.2200(12) 0.072(4) Uiso 0.489(11) 1 d PD A 2
H42B H 0.5832 0.2570 1.2991 0.087 Uiso 0.489(11) 1 calc PR A 2
H42A H 0.5520 0.3075 1.2170 0.087 Uiso 0.489(11) 1 calc PR A 2
C29A C 0.452(2) 0.2450(12) 1.0646(18) 0.229(18) Uiso 0.489(11) 1 d PD A 2
H39B H 0.4273 0.2796 1.0251 0.274 Uiso 0.489(11) 1 calc PR A 2
H39A H 0.3908 0.2177 1.0205 0.274 Uiso 0.489(11) 1 calc PR A 2
C40A C 0.6448(15) 0.2453(7) 1.1627(14) 0.094(5) Uiso 0.489(11) 1 d PD A 2
H40B H 0.7056 0.2737 1.1613 0.113 Uiso 0.489(11) 1 calc PR A 2
H40A H 0.6941 0.2151 1.2074 0.113 Uiso 0.489(11) 1 calc PR A 2
O10A O 0.5866(17) 0.2297(7) 1.0662(14) 0.160(6) Uiso 0.489(11) 1 d PD A 2

loop_
_atom_site_aniso_label
_atom_site_aniso_U_11
_atom_site_aniso_U_22
_atom_site_aniso_U_33
_atom_site_aniso_U_23
_atom_site_aniso_U_13
_atom_site_aniso_U_12
C1 0.029(2) 0.032(2) 0.0318(19) -0.002(2) 0.0076(18) -0.006(2)
C2 0.028(2) 0.030(2) 0.033(2) -0.0008(18) 0.010(2) 0.0031(18)
C3 0.042(3) 0.036(2) 0.041(2) 0.002(2) 0.017(2) -0.001(2)
C4 0.051(3) 0.051(3) 0.038(3) 0.008(2) 0.005(3) 0.004(2)
C5 0.034(2) 0.053(3) 0.040(2) 0.002(2) 0.000(2) 0.001(2)
C6 0.031(2) 0.042(3) 0.040(2) 0.004(2) 0.010(2) -0.002(2)
C7 0.030(2) 0.027(2) 0.041(2) -0.0011(18) 0.013(2) 0.0038(19)
C8 0.028(2) 0.032(2) 0.038(2) 0.0003(19) 0.009(2) 0.0029(19)
C9 0.0252(19) 0.035(2) 0.043(2) -0.003(2) 0.0114(18) 0.002(2)
C10 0.032(2) 0.046(3) 0.063(3) -0.003(3) 0.022(2) -0.003(3)
C11 0.027(2) 0.054(3) 0.075(3) -0.004(3) 0.017(3) 0.005(2)
C12 0.028(2) 0.049(3) 0.061(3) 0.001(2) 0.000(2) 0.010(2)
C13 0.037(3) 0.047(3) 0.043(3) 0.003(2) 0.005(2) 0.004(2)
C14 0.031(2) 0.033(2) 0.033(2) -0.0019(18) 0.010(2) -0.0024(18)
C15 0.033(2) 0.032(2) 0.032(2) 0.0017(18) 0.008(2) 0.0005(19)
C16 0.057(3) 0.027(2) 0.054(3) -0.005(2) 0.024(3) -0.002(2)
C17 0.058(3) 0.041(3) 0.061(3) -0.011(2) 0.032(3) 0.005(2)
C18 0.053(3) 0.044(3) 0.055(3) -0.008(2) 0.033(3) 0.000(2)
C19 0.043(3) 0.037(2) 0.048(3) -0.003(2) 0.022(2) -0.003(2)
C20 0.074(4) 0.032(2) 0.047(3) 0.000(2) 0.026(3) -0.007(3)
C21 0.068(3) 0.057(3) 0.071(3) 0.016(3) 0.034(3) -0.010(3)
C22 0.027(2) 0.036(2) 0.034(2) 0.0003(19) 0.012(2) -0.0006(19)
C23 0.036(2) 0.039(3) 0.045(2) -0.005(2) 0.018(2) 0.006(2)
C24 0.046(3) 0.034(3) 0.050(3) -0.007(2) 0.017(2) 0.005(2)
C25 0.047(3) 0.028(2) 0.048(2) -0.0036(18) 0.019(2) -0.004(2)
C26 0.039(2) 0.029(2) 0.045(3) -0.0010(18) 0.021(2) -0.003(2)
C27 0.050(3) 0.052(3) 0.064(3) 0.006(2) 0.034(3) -0.001(2)
C28 0.072(4) 0.052(3) 0.091(4) 0.010(3) 0.056(4) -0.005(3)
O1 0.0468(19) 0.0378(18) 0.065(2) 0.0176(15) 0.0081(17) -0.0083(15)
O2 0.0422(16) 0.088(2) 0.0400(15) -0.0071(19) 0.0222(14) -0.009(2)
O3 0.0305(16) 0.0398(16) 0.0517(17) 0.0044(13) 0.0192(15) -0.0051(13)
O4 0.0386(15) 0.0620(19) 0.0376(14) -0.0039(17) 0.0173(13) 0.0013(18)
O5 0.0356(17) 0.0384(17) 0.0566(19) 0.0064(15) 0.0106(16) -0.0073(14)
O6 0.0378(17) 0.0471(18) 0.0474(17) 0.0104(15) 0.0158(16) -0.0032(15)
O7 0.186(5) 0.0321(19) 0.129(3) 0.019(2) 0.115(4) 0.021(3)
O8 0.092(3) 0.064(2) 0.184(4) 0.037(3) 0.109(3) 0.025(2)
N1 0.0242(17) 0.033(2) 0.0313(16) 0.0051(16) 0.0063(15) 0.0000(16)
N2 0.0236(16) 0.0363(18) 0.0348(16) 0.0051(17) 0.0097(15) -0.0018(17)
N3 0.0283(18) 0.0270(18) 0.0348(18) 0.0000(15) 0.0116(16) -0.0018(15)
N4 0.048(2) 0.0249(18) 0.053(2) -0.0014(16) 0.028(2) -0.0020(17)
N5 0.0280(19) 0.0318(19) 0.0341(18) 0.0013(15) 0.0122(17) 0.0003(16)
N6 0.0357(19) 0.0315(18) 0.044(2) 0.0014(15) 0.0208(18) 0.0026(16)
S1 0.0304(6) 0.0452(6) 0.0372(6) 0.0057(5) 0.0093(5) -0.0073(5)
S2 0.0264(5) 0.0405(6) 0.0381(6) 0.0050(5) 0.0106(5) -0.0007(5)
Pd 0.02528(14) 0.02430(13) 0.03167(14) -0.00188(18) 0.01007(12) -0.00020(18)

loop_
_atom_type_symbol
_atom_type_description
_atom_type_scat_dispersion_real
_atom_type_scat_dispersion_imag
_atom_type_scat_source
C C 0.0033 0.0016 'International Tables Vol C Tables 4.2.6.8 and 6.1.1.4'
H H 0.0000 0.0000 'International Tables Vol C Tables 4.2.6.8 and 6.1.1.4'
O O 0.0106 0.0060 'International Tables Vol C Tables 4.2.6.8 and 6.1.1.4'
N N 0.0061 0.0033 'International Tables Vol C Tables 4.2.6.8 and 6.1.1.4'
S S 0.1246 0.1234 'International Tables Vol C Tables 4.2.6.8 and 6.1.1.4'
Pd Pd -0.9988 1.0072 'International Tables Vol C Tables 4.2.6.8 and 6.1.1.4'

loop_
_geom_angle_atom_site_label_1
_geom_angle_atom_site_label_2
_geom_angle_atom_site_label_3
_geom_angle
C6 C1 C2 122.2(3)
C6 C1 S1 128.5(3)
C2 C1 S1 109.3(3)
C3 C2 C1 119.8(4)
C3 C2 C7 128.8(3)
C1 C2 C7 111.4(3)
C2 C3 C4 118.8(3)
C2 C3 H1 120.6
C4 C3 H1 120.6
C3 C4 C5 121.0(4)
C3 C4 H2 119.5
C5 C4 H2 119.5
C6 C5 C4 120.7(4)
C6 C5 H3 119.7
C4 C5 H3 119.7
C5 C6 C1 117.6(3)
C5 C6 H4 121.2
C1 C6 H4 121.2
O3 C7 N1 124.2(4)
O3 C7 C2 124.1(3)
N1 C7 C2 111.7(3)
C13 C8 C9 123.0(3)
C13 C8 S2 128.7(3)
C9 C8 S2 108.3(3)
C8 C9 C10 119.6(4)
C8 C9 C14 112.4(3)
C10 C9 C14 127.9(3)
C11 C10 C9 117.8(4)
C11 C10 H5 121.1
C9 C10 H5 121.1
C10 C11 C12 122.0(4)
C10 C11 H6 119.0
C12 C11 H6 119.0
C11 C12 C13 120.8(4)
C11 C12 H7 119.6
C13 C12 H7 119.6
C8 C13 C12 116.8(4)
C8 C13 H8 121.6
C12 C13 H8 121.6
O6 C14 N2 123.7(4)
O6 C14 C9 125.9(3)
N2 C14 C9 110.4(3)
N3 C15 C16 121.6(3)
N3 C15 N4 115.7(3)
C16 C15 N4 122.7(3)
C17 C16 C15 117.9(4)
C17 C16 H9 121.1
C15 C16 H9 121.1
C18 C17 C16 120.7(3)
C18 C17 H10 119.7
C16 C17 H10 119.7
C17 C18 C19 119.5(3)
C17 C18 H11 120.2
C19 C18 H11 120.2
N3 C19 C18 120.5(4)
N3 C19 H12 119.8
C18 C19 H12 119.8
O7 C20 N4 122.4(4)
O7 C20 C21 123.2(4)
N4 C20 C21 114.3(4)
C20 C21 H13 109.5
C20 C21 H15 109.5
H13 C21 H15 109.5
C20 C21 H14 109.5
H13 C21 H14 109.5
H15 C21 H14 109.5
N5 C22 C23 120.9(3)
N5 C22 N6 114.7(3)
C23 C22 N6 124.4(3)
C24 C23 C22 119.7(3)
C24 C23 H17 120.2
C22 C23 H17 120.2
C23 C24 C25 119.6(4)
C23 C24 H18 120.2
C25 C24 H18 120.2
C26 C25 C24 118.2(3)
C26 C25 H19 120.9
C24 C25 H19 120.9
N5 C26 C25 123.5(3)
N5 C26 H20 118.3
C25 C26 H20 118.3
O8 C27 N6 122.1(4)
O8 C27 C28 124.1(3)
N6 C27 C28 113.7(4)
C27 C28 H23 109.5
C27 C28 H22 109.5
H23 C28 H22 109.5
C27 C28 H21 109.5
H23 C28 H21 109.5
H22 C28 H21 109.5
C7 N1 S1 113.4(3)
C7 N1 Pd 120.2(2)
S1 N1 Pd 125.89(16)
C14 N2 S2 113.3(3)
C14 N2 Pd 122.7(2)
S2 N2 Pd 123.89(14)
C15 N3 C19 119.8(3)
C15 N3 Pd 126.9(2)
C19 N3 Pd 113.3(2)
C20 N4 C15 126.7(3)
C20 N4 H16 116.6
C15 N4 H16 116.6
C26 N5 C22 118.2(3)
C26 N5 Pd 115.7(2)
C22 N5 Pd 126.1(2)
C27 N6 C22 125.2(3)
C27 N6 H24 117.4
C22 N6 H24 117.4
O1 S1 O2 116.87(17)
O1 S1 N1 110.49(17)
O2 S1 N1 109.61(16)
O1 S1 C1 112.0(2)
O2 S1 C1 111.36(17)
N1 S1 C1 94.16(15)
O5 S2 O4 116.73(16)
O5 S2 N2 110.20(17)
O4 S2 N2 110.03(17)
O5 S2 C8 112.56(17)
O4 S2 C8 110.51(17)
N2 S2 C8 94.60(15)
N5 Pd N3 171.79(10)
N5 Pd N2 90.01(13)
N3 Pd N2 91.16(13)
N5 Pd N1 89.27(12)
N3 Pd N1 90.54(12)
N2 Pd N1 172.97(10)
O9A C30 C31 98.1(9)
O9A C30 H30B 112.1
C31 C30 H30B 112.1
O9A C30 H30A 112.1
C31 C30 H30A 112.1
H30B C30 H30A 109.8
C30 C31 C32 106.7(10)
C30 C31 H31B 110.4
C32 C31 H31B 110.4
C30 C31 H31A 110.4
C32 C31 H31A 110.4
H31B C31 H31A 108.6
C29 O9A C30 106.8(9)
C32 C29 O9A 115.0(11)
C32 C29 H29B 108.5
O9A C29 H29B 108.5
C32 C29 H29A 108.5
O9A C29 H29A 108.5
H29B C29 H29A 107.5
C29 C32 C31 101.0(11)
C29 C32 H32B 111.6
C31 C32 H32B 111.6
C29 C32 H32A 111.6
C31 C32 H32A 111.6
H32B C32 H32A 109.4
C32A C31A C29A 93.9(13)
C32A C31A H31B 112.9
C29A C31A H31B 112.9
C32A C31A H31A 112.9
C29A C31A H31A 112.9
H31B C31A H31A 110.4
C31A C32A C30A 110.5(11)
C31A C32A C29A 45.2(8)
C30A C32A C29A 70.5(9)
C31A C32A H32B 109.6
C30A C32A H32B 109.6
C29A C32A H32B 144.6
C31A C32A H32A 109.6
C30A C32A H32A 109.6
C29A C32A H32A 104.6
H32B C32A H32A 108.1
C31A C29A O9A 116.7(17)
C31A C29A C32A 40.9(9)
O9A C29A C32A 81.4(12)
C31A C29A H29B 108.1
O9A C29A H29B 108.1
C32A C29A H29B 102.7
C31A C29A H29A 108.1
O9A C29A H29A 108.1
C32A C29A H29A 143.3
H29B C29A H29A 107.3
O9A C30A C32A 112.1(13)
O9A C30A H30B 109.2
C32A C30A H30B 109.2
O9A C30A H30A 109.2
C32A C30A H30A 109.2
H30B C30A H30A 107.9
C30A O9A C29A 95.9(14)

loop_
_geom_bond_atom_site_label_1
_geom_bond_atom_site_label_2
_geom_bond_distance
C1 C6 1.383(5)
C1 C2 1.383(4)
C1 S1 1.752(4)
C2 C3 1.375(5)
C2 C7 1.492(5)
C3 C4 1.385(6)
C3 H1 0.9500
C4 C5 1.387(5)
C4 H2 0.9500
C5 C6 1.381(5)
C5 H3 0.9500
C6 H4 0.9500
C7 O3 1.239(4)
C7 N1 1.352(4)
C8 C13 1.368(5)
C8 C9 1.381(5)
C8 S2 1.761(4)
C9 C10 1.395(5)
C9 C14 1.489(5)
C10 C11 1.370(6)
C10 H5 0.9500
C11 C12 1.375(5)
C11 H6 0.9500
C12 C13 1.396(5)
C12 H7 0.9500
C13 H8 0.9500
C14 O6 1.220(4)
C14 N2 1.378(4)
C15 N3 1.333(5)
C15 C16 1.397(5)
C15 N4 1.399(4)
C16 C17 1.383(5)
C16 H9 0.9500
C17 C18 1.356(5)
C17 H10 0.9500
C18 C19 1.384(5)
C18 H11 0.9500
C19 N3 1.365(4)
C19 H12 0.9500
C20 O7 1.198(5)
C20 N4 1.363(5)
C20 C21 1.501(5)
C21 H13 0.9800
C21 H15 0.9800
C21 H14 0.9800
C22 N5 1.363(4)
C22 C23 1.376(5)
C22 N6 1.399(4)
C23 C24 1.374(5)
C23 H17 0.9500
C24 C25 1.382(4)
C24 H18 0.9500
C25 C26 1.363(5)
C25 H19 0.9500
C26 N5 1.342(4)
C26 H20 0.9500
C27 O8 1.205(5)
C27 N6 1.372(4)
C27 C28 1.487(6)
C28 H23 0.9800
C28 H22 0.9800
C28 H21 0.9800
O1 S1 1.426(3)
O2 S1 1.435(2)
O4 S2 1.436(2)
O5 S2 1.425(3)
N1 S1 1.656(3)
N1 Pd 2.026(3)
N2 S2 1.634(3)
N2 Pd 2.022(3)
N3 Pd 2.022(3)
N4 H16 0.8800
N5 Pd 2.022(3)
N6 H24 0.8800
C30 O9A 1.517(17)
C30 C31 1.522(13)
C30 H30B 0.9900
C30 H30A 0.9900
C31 C32 1.544(17)
C31 H31B 0.9900
C31 H31A 0.9900
O9A C29 1.397(19)
C29 C32 1.393(14)
C29 H29B 0.9900
C29 H29A 0.9900
C32 H32B 0.9900
C32 H32A 0.9900
C31A C32A 1.313(18)
C31A C29A 1.423(17)
C31A H31B 0.9900
C31A H31A 0.9900
C32A C30A 1.577(13)
C32A C29A 2.00(3)
C32A H32B 0.9900
C32A H32A 0.9900
C29A O9A 1.563(17)
C29A H29B 0.9900
C29A H29A 0.9900
C30A O9A 1.24(2)
C30A H30B 0.9900
C30A H30A 0.9900

loop_
_geom_torsion_atom_site_label_1
_geom_torsion_atom_site_label_2
_geom_torsion_atom_site_label_3
_geom_torsion_atom_site_label_4
_geom_torsion
C6 C1 C2 C3 1.2(6)
S1 C1 C2 C3 -178.7(3)
C6 C1 C2 C7 -177.7(3)
S1 C1 C2 C7 2.3(4)
C1 C2 C3 C4 0.1(5)
C7 C2 C3 C4 178.8(4)
C2 C3 C4 C5 -0.9(6)
C3 C4 C5 C6 0.4(6)
C4 C5 C6 C1 0.8(6)
C2 C1 C6 C5 -1.7(6)
S1 C1 C6 C5 178.3(3)
C3 C2 C7 O3 -2.6(6)
C1 C2 C7 O3 176.2(3)
C3 C2 C7 N1 178.8(3)
C1 C2 C7 N1 -2.4(4)
C13 C8 C9 C10 -0.6(6)
S2 C8 C9 C10 -178.8(3)
C13 C8 C9 C14 176.0(4)
S2 C8 C9 C14 -2.2(4)
C8 C9 C10 C11 -0.1(6)
C14 C9 C10 C11 -176.1(4)
C9 C10 C11 C12 0.4(7)
C10 C11 C12 C13 0.1(7)
C9 C8 C13 C12 1.0(6)
S2 C8 C13 C12 178.8(3)
C11 C12 C13 C8 -0.7(6)
C8 C9 C14 O6 176.4(4)
C10 C9 C14 O6 -7.5(7)
C8 C9 C14 N2 -4.7(5)
C10 C9 C14 N2 171.5(4)
N3 C15 C16 C17 0.8(6)
N4 C15 C16 C17 -177.7(4)
C15 C16 C17 C18 0.9(7)
C16 C17 C18 C19 -2.1(7)
C17 C18 C19 N3 1.7(7)
N5 C22 C23 C24 -0.1(6)
N6 C22 C23 C24 -179.6(4)
C22 C23 C24 C25 0.9(7)
C23 C24 C25 C26 -0.5(6)
C24 C25 C26 N5 -0.8(7)
O3 C7 N1 S1 -177.2(3)
C2 C7 N1 S1 1.4(4)
O3 C7 N1 Pd -4.9(5)
C2 C7 N1 Pd 173.7(2)
O6 C14 N2 S2 -170.9(3)
C9 C14 N2 S2 10.1(4)
O6 C14 N2 Pd 13.2(5)
C9 C14 N2 Pd -165.8(2)
C16 C15 N3 C19 -1.3(6)
N4 C15 N3 C19 177.3(3)
C16 C15 N3 Pd 176.7(3)
N4 C15 N3 Pd -4.7(5)
C18 C19 N3 C15 0.0(6)
C18 C19 N3 Pd -178.2(3)
O7 C20 N4 C15 -7.8(8)
C21 C20 N4 C15 175.5(4)
N3 C15 N4 C20 166.1(4)
C16 C15 N4 C20 -15.3(7)
C25 C26 N5 C22 1.6(6)
C25 C26 N5 Pd -177.2(4)
C23 C22 N5 C26 -1.1(6)
N6 C22 N5 C26 178.4(4)
C23 C22 N5 Pd 177.5(3)
N6 C22 N5 Pd -2.9(5)
O8 C27 N6 C22 -4.1(7)
C28 C27 N6 C22 178.1(4)
N5 C22 N6 C27 151.4(4)
C23 C22 N6 C27 -29.0(7)
C7 N1 S1 O1 115.4(3)
Pd N1 S1 O1 -56.5(2)
C7 N1 S1 O2 -114.5(3)
Pd N1 S1 O2 73.7(2)
C7 N1 S1 C1 0.0(3)
Pd N1 S1 C1 -171.9(2)
C6 C1 S1 O1 64.5(4)
C2 C1 S1 O1 -115.5(3)
C6 C1 S1 O2 -68.4(4)
C2 C1 S1 O2 111.5(3)
C6 C1 S1 N1 178.6(4)
C2 C1 S1 N1 -1.4(3)
C14 N2 S2 O5 -126.1(3)
Pd N2 S2 O5 49.7(2)
C14 N2 S2 O4 103.7(3)
Pd N2 S2 O4 -80.4(2)
C14 N2 S2 C8 -10.1(3)
Pd N2 S2 C8 165.8(2)
C13 C8 S2 O5 -57.0(4)
C9 C8 S2 O5 121.0(3)
C13 C8 S2 O4 75.5(4)
C9 C8 S2 O4 -106.5(3)
C13 C8 S2 N2 -171.2(4)
C9 C8 S2 N2 6.9(3)
C26 N5 Pd N3 -3.1(11)
C22 N5 Pd N3 178.3(8)
C26 N5 Pd N2 95.2(3)
C22 N5 Pd N2 -83.5(3)
C26 N5 Pd N1 -91.8(3)
C22 N5 Pd N1 89.5(3)
C15 N3 Pd N5 177.3(8)
C19 N3 Pd N5 -4.6(11)
C15 N3 Pd N2 79.1(3)
C19 N3 Pd N2 -102.8(3)
C15 N3 Pd N1 -94.0(3)
C19 N3 Pd N1 84.0(3)
C14 N2 Pd N5 87.1(3)
S2 N2 Pd N5 -88.4(2)
C14 N2 Pd N3 -101.0(3)
S2 N2 Pd N3 83.5(2)
C14 N2 Pd N1 3.0(12)
S2 N2 Pd N1 -172.5(9)
C7 N1 Pd N5 -87.0(3)
S1 N1 Pd N5 84.3(2)
C7 N1 Pd N3 101.2(3)
S1 N1 Pd N3 -87.4(2)
C7 N1 Pd N2 -2.9(12)
S1 N1 Pd N2 168.5(9)
O9A C30 C31 C32 -34.4(13)
C31 C30 O9A C29 30.4(14)
C30 O9A C29 C32 -16.1(19)
O9A C29 C32 C31 -6.4(18)
C30 C31 C32 C29 26.5(15)
C29A C31A C32A C30A -29.3(17)
C32A C31A C29A O9A 33(2)
C30A C32A C29A C31A 150.9(17)
C31A C32A C29A O9A -150(2)
C30A C32A C29A O9A 0.8(12)
C31A C32A C30A O9A 21(2)
C29A C32A C30A O9A -1.0(16)
C32A C30A O9A C29A 1(2)
C31A C29A O9A C30A -22(3)
C32A C29A O9A C30A -0.9(15)
